data_4114324
loop_
_publ_author_name
'Miguel A. Esteruelas'
'Francisco J. Modrego'
'Enrique O\~nate'
'Eva Royo'

_publ_contact_author
;
  Dr. Enrique O\~nate Rodr\'iguez
  Departamento de Qu\'imica Inorg\'anica - I.C.M.A.
  Facultad de Ciencias
  Universidad de Zaragoza - C.S.I.C.
  50009 Zaragoza, Spain
;
_publ_contact_author_email enriqueo@posta.unizar.es
_publ_section_title
;
 Dioxygen Activation by an Osmium-dihydride: Preparation and
 Characterization of a d4 Square-Planar Complex
;
_journal_name_full 'Journal of the American Chemical Society'
_journal_page_first 13344
_journal_page_last 13345
_journal_paper_doi 10.1021/ja037484u
_journal_volume 125
_journal_year 2003
_chemical_formula_moiety '(C18 H42 Cl2 O2 Os P2)'
_chemical_formula_sum 'C18 H42 Cl2 O2 Os P2'
_chemical_formula_weight 613.56
_chemical_name_systematic
; 
 ? 
;
_space_group_IT_number 14
_symmetry_cell_setting monoclinic
_symmetry_space_group_name_Hall '-P 2ybc'
_symmetry_space_group_name_H-M 'P 1 21/c 1'
_atom_sites_solution_hydrogens geom
_atom_sites_solution_primary direct
_atom_sites_solution_secondary difmap
_audit_creation_method SHELXL-97
_cell_angle_alpha 90.00
_cell_angle_beta 91.187(3)
_cell_angle_gamma 90.00
_cell_formula_units_Z 2
_cell_length_a 8.0247(15)
_cell_length_b 9.0401(17)
_cell_length_c 16.608(3)
_cell_measurement_reflns_used 828
_cell_measurement_temperature 100(2)
_cell_measurement_theta_max 22
_cell_measurement_theta_min 2.5
_cell_volume 1204.6(4)
_computing_cell_refinement 'SAINT+ v. 6.1 (Bruker AXS, 2000)'
_computing_data_collection 'SMART v. 5.625 (Bruker AXS, 2000)'
_computing_data_reduction 'SAINT+ v. 6.1 (Bruker AXS, 2000)'
_computing_molecular_graphics 'XP, SHELXTL v. 6.1 (Bruker, 2000)'
_computing_publication_material 'XCIF, SHELXTL v. 6.1 (Bruker, 2000)'
_computing_structure_refinement 'SHELXL-97 (Sheldrick, 1997)'
_computing_structure_solution 'SHELXS-97 (Sheldrick, 1990)'
_diffrn_ambient_temperature 100(2)
_diffrn_detector_area_resol_mean 8.26
_diffrn_measured_fraction_theta_full 0.932
_diffrn_measured_fraction_theta_max 0.932
_diffrn_measurement_device_type 'Bruker SMART APEX CCD system'
_diffrn_measurement_method '\w rotations with narrow frames'
_diffrn_radiation_monochromator graphite
_diffrn_radiation_source 'fine-focus sealed tube'
_diffrn_radiation_type MoK\a
_diffrn_radiation_wavelength 0.71073
_diffrn_reflns_av_R_equivalents 0.0396
_diffrn_reflns_av_sigmaI/netI 0.0640
_diffrn_reflns_limit_h_max 10
_diffrn_reflns_limit_h_min -10
_diffrn_reflns_limit_k_max 11
_diffrn_reflns_limit_k_min -12
_diffrn_reflns_limit_l_max 21
_diffrn_reflns_limit_l_min -22
_diffrn_reflns_number 10133
_diffrn_reflns_theta_full 28.50
_diffrn_reflns_theta_max 28.50
_diffrn_reflns_theta_min 2.45
_diffrn_standards_decay_% 'no decay'
_exptl_absorpt_coefficient_mu 5.657
_exptl_absorpt_correction_T_max 0.541
_exptl_absorpt_correction_T_min 0.471
_exptl_absorpt_correction_type multi-scan
_exptl_absorpt_process_details
;
 Absorption correction performed with SADABS program. This is based on the
 method of Blessing: Blessing, R. H., Acta Crystallogr., Sect. A 1995, 51, 33.
  
 SADABS: Area-Detector Absorption Correction. Bruker-AXS 
  within SAINT+ package, v. 6.1 (2000).
;
_exptl_crystal_colour black
_exptl_crystal_density_diffrn 1.692
_exptl_crystal_description 'irregular block'
_exptl_crystal_F_000 612
_exptl_crystal_size_max 0.18
_exptl_crystal_size_mid 0.16
_exptl_crystal_size_min 0.12
_refine_diff_density_max 2.310
_refine_diff_density_min -0.528
_refine_diff_density_rms 0.231
_refine_ls_extinction_method none
_refine_ls_goodness_of_fit_ref 0.933
_refine_ls_hydrogen_treatment mixed
_refine_ls_matrix_type full
_refine_ls_number_parameters 121
_refine_ls_number_reflns 2848
_refine_ls_number_restraints 0
_refine_ls_restrained_S_all 0.933
_refine_ls_R_factor_all 0.0714
_refine_ls_R_factor_gt 0.0465
_refine_ls_shift/su_max 0.010
_refine_ls_shift/su_mean 0.000
_refine_ls_structure_factor_coef Fsqd
_refine_ls_weighting_details 'calc w=1/[\s^2^(Fo^2^)+(0.0567P)^2^+0.0000P] where P=(Fo^2^+2Fc^2^)/3'
_refine_ls_weighting_scheme calc
_refine_ls_wR_factor_gt 0.1030
_refine_ls_wR_factor_ref 0.1089
_reflns_number_gt 1874
_reflns_number_total 2848
_reflns_threshold_expression >2sigma(I)
_cod_data_source_file ja037484usi20030723_054410_2.cif
_cod_data_source_block mae96b1s
_cod_database_code 4114324

loop_
_symmetry_equiv_pos_as_xyz
'x, y, z'
'-x, y+1/2, -z+1/2'
'-x, -y, -z'
'x, -y-1/2, z-1/2'

loop_
_atom_site_label
_atom_site_type_symbol
_atom_site_fract_x
_atom_site_fract_y
_atom_site_fract_z
_atom_site_U_iso_or_equiv
_atom_site_adp_type
_atom_site_occupancy
_atom_site_symmetry_multiplicity
_atom_site_calc_flag
_atom_site_refinement_flags
Os1 Os 0.5000 0.5000 0.5000 0.03699(15) Uani 1 2 d S
Cl Cl 0.4822(3) 0.3070(2) 0.40314(11) 0.0515(5) Uani 1 1 d .
P P 0.3684(2) 0.6754(2) 0.39948(12) 0.0433(5) Uani 1 1 d .
O1 O 0.6999(7) 0.5499(6) 0.4665(3) 0.0503(14) Uani 1 1 d .
C1 C 0.2648(9) 0.8301(9) 0.4503(5) 0.0506(19) Uani 1 1 d .
H1 H 0.3536 0.8749 0.4857 0.061 Uiso 1 1 calc R
C2 C 0.2060(11) 0.9556(9) 0.3964(5) 0.058(2) Uani 1 1 d .
H2A H 0.1093 0.9232 0.3640 0.086 Uiso 1 1 calc R
H2B H 0.2961 0.9845 0.3606 0.086 Uiso 1 1 calc R
H2C H 0.1747 1.0404 0.4296 0.086 Uiso 1 1 calc R
C3 C 0.1299(10) 0.7862(10) 0.5069(5) 0.062(2) Uani 1 1 d .
H3A H 0.0894 0.8741 0.5349 0.093 Uiso 1 1 calc R
H3B H 0.1746 0.7152 0.5463 0.093 Uiso 1 1 calc R
H3C H 0.0377 0.7406 0.4763 0.093 Uiso 1 1 calc R
C4 C 0.2281(10) 0.5809(10) 0.3286(5) 0.053(2) Uani 1 1 d .
H4 H 0.2980 0.5023 0.3036 0.064 Uiso 1 1 calc R
C5 C 0.1620(11) 0.6728(9) 0.2577(5) 0.066(2) Uani 1 1 d .
H5A H 0.1096 0.6073 0.2175 0.099 Uiso 1 1 calc R
H5B H 0.2545 0.7262 0.2333 0.099 Uiso 1 1 calc R
H5C H 0.0796 0.7439 0.2768 0.099 Uiso 1 1 calc R
C6 C 0.0874(12) 0.4981(10) 0.3673(6) 0.074(3) Uani 1 1 d .
H6A H 0.0105 0.5689 0.3914 0.111 Uiso 1 1 calc R
H6B H 0.1327 0.4323 0.4092 0.111 Uiso 1 1 calc R
H6C H 0.0276 0.4394 0.3263 0.111 Uiso 1 1 calc R
C7 C 0.5262(9) 0.7642(8) 0.3353(4) 0.0423(17) Uani 1 1 d .
H7 H 0.4645 0.8282 0.2956 0.051 Uiso 1 1 calc R
C8 C 0.6209(10) 0.6493(9) 0.2872(4) 0.0491(19) Uani 1 1 d .
H8A H 0.6937 0.6993 0.2492 0.074 Uiso 1 1 calc R
H8B H 0.5415 0.5863 0.2575 0.074 Uiso 1 1 calc R
H8C H 0.6885 0.5882 0.3241 0.074 Uiso 1 1 calc R
C9 C 0.6406(9) 0.8628(9) 0.3831(5) 0.052(2) Uani 1 1 d .
H9A H 0.6960 0.8052 0.4259 0.079 Uiso 1 1 calc R
H9B H 0.5761 0.9429 0.4071 0.079 Uiso 1 1 calc R
H9C H 0.7245 0.9047 0.3477 0.079 Uiso 1 1 calc R

loop_
_atom_site_aniso_label
_atom_site_aniso_U_11
_atom_site_aniso_U_22
_atom_site_aniso_U_33
_atom_site_aniso_U_23
_atom_site_aniso_U_13
_atom_site_aniso_U_12
Os1 0.0336(2) 0.0426(2) 0.0347(2) -0.0051(2) -0.00101(14) 0.0030(2)
Cl 0.0622(13) 0.0476(11) 0.0444(11) -0.0097(9) -0.0087(9) 0.0093(10)
P 0.0399(11) 0.0493(12) 0.0408(11) -0.0053(10) 0.0036(8) 0.0011(9)
O1 0.061(4) 0.052(3) 0.038(3) 0.005(2) 0.002(3) 0.007(3)
C1 0.046(4) 0.054(5) 0.052(5) -0.003(4) 0.003(4) 0.001(4)
C2 0.061(5) 0.057(5) 0.056(5) -0.002(4) 0.015(4) 0.011(4)
C3 0.054(5) 0.078(6) 0.055(5) 0.007(5) 0.017(4) 0.021(5)
C4 0.046(5) 0.068(6) 0.046(5) 0.001(4) -0.010(4) -0.001(4)
C5 0.069(6) 0.064(6) 0.063(6) 0.005(5) -0.022(4) 0.007(5)
C6 0.052(5) 0.096(8) 0.073(6) 0.011(6) -0.010(4) -0.015(5)
C7 0.049(4) 0.038(4) 0.041(4) 0.007(3) 0.012(3) 0.003(3)
C8 0.060(5) 0.056(5) 0.032(4) 0.006(4) 0.012(3) 0.008(4)
C9 0.052(5) 0.047(5) 0.058(5) 0.003(4) 0.007(4) -0.003(4)

loop_
_atom_type_symbol
_atom_type_description
_atom_type_scat_dispersion_real
_atom_type_scat_dispersion_imag
_atom_type_scat_source
C C 0.0033 0.0016 'International Tables Vol C Tables 4.2.6.8 and 6.1.1.4'
H H 0.0000 0.0000 'International Tables Vol C Tables 4.2.6.8 and 6.1.1.4'
O O 0.0106 0.0060 'International Tables Vol C Tables 4.2.6.8 and 6.1.1.4'
P P 0.1023 0.0942 'International Tables Vol C Tables 4.2.6.8 and 6.1.1.4'
Cl Cl 0.1484 0.1585 'International Tables Vol C Tables 4.2.6.8 and 6.1.1.4'
Os Os -1.2165 7.6030 'International Tables Vol C Tables 4.2.6.8 and 6.1.1.4'

loop_
_geom_angle_atom_site_label_1
_geom_angle_atom_site_label_2
_geom_angle_atom_site_label_3
_geom_angle
_geom_angle_site_symmetry_1
_geom_angle_site_symmetry_3
O1 Os1 O1 180.00(15) 3_666 .
O1 Os1 Cl 90.95(18) 3_666 3_666
O1 Os1 Cl 89.05(18) . 3_666
O1 Os1 Cl 89.05(18) 3_666 .
O1 Os1 Cl 90.95(18) . .
Cl Os1 Cl 180.0 3_666 .
O1 Os1 P 89.93(17) 3_666 .
O1 Os1 P 90.07(17) . .
Cl Os1 P 90.28(7) 3_666 .
Cl Os1 P 89.72(7) . .
O1 Os1 P 90.07(17) 3_666 3_666
O1 Os1 P 89.93(17) . 3_666
Cl Os1 P 89.72(7) 3_666 3_666
Cl Os1 P 90.28(7) . 3_666
P Os1 P 180.00(7) . 3_666
C4 P C1 111.9(4) . .
C4 P C7 104.5(4) . .
C1 P C7 104.8(3) . .
C4 P Os1 112.2(3) . .
C1 P Os1 111.2(3) . .
C7 P Os1 111.8(3) . .
C3 C1 C2 110.4(7) . .
C3 C1 P 115.1(6) . .
C2 C1 P 115.8(6) . .
C3 C1 H1 104.7 . .
C2 C1 H1 104.7 . .
P C1 H1 104.7 . .
C1 C2 H2A 109.5 . .
C1 C2 H2B 109.5 . .
H2A C2 H2B 109.5 . .
C1 C2 H2C 109.5 . .
H2A C2 H2C 109.5 . .
H2B C2 H2C 109.5 . .
C1 C3 H3A 109.5 . .
C1 C3 H3B 109.5 . .
H3A C3 H3B 109.5 . .
C1 C3 H3C 109.5 . .
H3A C3 H3C 109.5 . .
H3B C3 H3C 109.5 . .
C6 C4 C5 110.3(7) . .
C6 C4 P 114.5(6) . .
C5 C4 P 116.2(6) . .
C6 C4 H4 104.8 . .
C5 C4 H4 104.8 . .
P C4 H4 104.8 . .
C4 C5 H5A 109.5 . .
C4 C5 H5B 109.5 . .
H5A C5 H5B 109.5 . .
C4 C5 H5C 109.5 . .
H5A C5 H5C 109.5 . .
H5B C5 H5C 109.5 . .
C4 C6 H6A 109.5 . .
C4 C6 H6B 109.5 . .
H6A C6 H6B 109.5 . .
C4 C6 H6C 109.5 . .
H6A C6 H6C 109.5 . .
H6B C6 H6C 109.5 . .
C9 C7 C8 112.2(6) . .
C9 C7 P 111.7(5) . .
C8 C7 P 111.1(5) . .
C9 C7 H7 107.2 . .
C8 C7 H7 107.2 . .
P C7 H7 107.2 . .
C7 C8 H8A 109.5 . .
C7 C8 H8B 109.5 . .
H8A C8 H8B 109.5 . .
C7 C8 H8C 109.5 . .
H8A C8 H8C 109.5 . .
H8B C8 H8C 109.5 . .
C7 C9 H9A 109.5 . .
C7 C9 H9B 109.5 . .
H9A C9 H9B 109.5 . .
C7 C9 H9C 109.5 . .
H9A C9 H9C 109.5 . .
H9B C9 H9C 109.5 . .

loop_
_geom_bond_atom_site_label_1
_geom_bond_atom_site_label_2
_geom_bond_distance
_geom_bond_site_symmetry_2
Os1 O1 1.767(6) 3_666
Os1 O1 1.767(6) .
Os1 Cl 2.3757(19) 3_666
Os1 Cl 2.3757(19) .
Os1 P 2.519(2) .
Os1 P 2.519(2) 3_666
P C4 1.825(8) .
P C1 1.841(8) .
P C7 1.855(7) .
C1 C3 1.501(10) .
C1 C2 1.515(11) .
C1 H1 1.0000 .
C2 H2A 0.9800 .
C2 H2B 0.9800 .
C2 H2C 0.9800 .
C3 H3A 0.9800 .
C3 H3B 0.9800 .
C3 H3C 0.9800 .
C4 C6 1.509(12) .
C4 C5 1.527(10) .
C4 H4 1.0000 .
C5 H5A 0.9800 .
C5 H5B 0.9800 .
C5 H5C 0.9800 .
C6 H6A 0.9800 .
C6 H6B 0.9800 .
C6 H6C 0.9800 .
C7 C9 1.496(10) .
C7 C8 1.523(10) .
C7 H7 1.0000 .
C8 H8A 0.9800 .
C8 H8B 0.9800 .
C8 H8C 0.9800 .
C9 H9A 0.9800 .
C9 H9B 0.9800 .
C9 H9C 0.9800 .
